data_4509844
loop_
_publ_author_name
'Czaun, Miklos'
'Goeppert, Alain'
'Kothandaraman, Jotheeswari'
'May, Robert B.'
'Haiges, Ralf'
'Prakash, G. K. Surya'
'Olah, George A.'

_publ_section_title
;
 Formic Acid As a Hydrogen Storage Medium: Ruthenium-Catalyzed Generation
 of Hydrogen from Formic Acid in Emulsions
;
_journal_issue 1
_journal_name_full 'ACS Catalysis'
_journal_page_first 311
_journal_paper_doi 10.1021/cs4007974
_journal_volume 4
_journal_year 2014
_chemical_formula_moiety '2(C38.70 H30 Cl0.30 O2.70 P2 Ru), C7 H8'
_chemical_formula_sum 'C42.2 H34 Cl0.3 O2.71 P2 Ru'
_chemical_formula_weight 757.84
_space_group_crystal_system monoclinic
_space_group_IT_number 14
_space_group_name_Hall '-P 2ybc'
_space_group_name_H-M_alt 'P 1 21/c 1'
_symmetry_space_group_name_Hall '-P 2ybc'
_symmetry_space_group_name_H-M 'P 1 21/c 1'
_atom_sites_solution_hydrogens geom
_cell_angle_alpha 90
_cell_angle_beta 102.9990(10)
_cell_angle_gamma 90
_cell_formula_units_Z 4
_cell_length_a 17.7301(6)
_cell_length_b 12.3659(4)
_cell_length_c 18.3431(6)
_cell_measurement_temperature 100.(2)
_cell_volume 3918.6(2)
_computing_cell_refinement 'APEX2 v2013.6-2 (Bruker AXS)'
_computing_data_collection 'Bruker Instrument Service v2012.12.0.3'
_computing_data_reduction 'SAINT V8.32B (Bruker AXS, 2013)'
_computing_structure_refinement 'SHELXL-2013 (Sheldrick, 2013)'
_computing_structure_solution 'SHELXTL XS 2013/1 (Bruker AXS)'
_diffrn_ambient_temperature 100.(2)
_diffrn_measured_fraction_theta_full 1.000
_diffrn_measured_fraction_theta_max 0.981
_diffrn_measurement_device_type 'Bruker APEX II CCD'
_diffrn_measurement_method 'omega- and phi-scans'
_diffrn_radiation_monochromator 'TRIUMPH curved-crystal'
_diffrn_radiation_type 'MoK\a '
_diffrn_radiation_wavelength 0.71073
_diffrn_reflns_av_R_equivalents 0.0365
_diffrn_reflns_limit_h_max 26
_diffrn_reflns_limit_h_min -26
_diffrn_reflns_limit_k_max 18
_diffrn_reflns_limit_k_min -18
_diffrn_reflns_limit_l_max 27
_diffrn_reflns_limit_l_min -27
_diffrn_reflns_number 94892
_diffrn_reflns_theta_full 27.50
_diffrn_reflns_theta_max 32.56
_diffrn_reflns_theta_min 2.00
_diffrn_source 'fine-focus tube'
_exptl_absorpt_coefficient_mu 0.536
_exptl_absorpt_correction_T_max 0.7464
_exptl_absorpt_correction_T_min 0.6683
_exptl_absorpt_correction_type multi-scan
_exptl_absorpt_process_details 'Bruker SADABS V2012/1'
_exptl_crystal_colour 'clear pale yellow'
_exptl_crystal_density_diffrn 1.285
_exptl_crystal_density_method 'not measured'
_exptl_crystal_description prism
_exptl_crystal_F_000 1551
_exptl_crystal_size_max 0.318
_exptl_crystal_size_mid 0.244
_exptl_crystal_size_min 0.148
_refine_diff_density_max 2.129
_refine_diff_density_min -1.264
_refine_ls_extinction_method none
_refine_ls_goodness_of_fit_ref 1.132
_refine_ls_hydrogen_treatment constr
_refine_ls_matrix_type full
_refine_ls_number_parameters 577
_refine_ls_number_reflns 13990
_refine_ls_number_restraints 324
_refine_ls_restrained_S_all 1.145
_refine_ls_R_factor_all 0.0739
_refine_ls_R_factor_gt 0.0566
_refine_ls_shift/su_max 0.027
_refine_ls_shift/su_mean 0.001
_refine_ls_structure_factor_coef Fsqd
_refine_ls_weighting_details 'w=1/[\s^2^(Fo^2^)+(0.0803P)^2^+5.2691P] where P=(Fo^2^+2Fc^2^)/3'
_refine_ls_weighting_scheme calc
_refine_ls_wR_factor_gt 0.1579
_refine_ls_wR_factor_ref 0.1704
_reflns_number_gt 11194
_reflns_number_total 13990
_reflns_threshold_expression 'I > 2\s(I)'
_cod_data_source_file cs4007974_si_002.cif
_cod_data_source_block I
_cod_original_formula_sum 'C42.20 H34 Cl0.30 O2.71 P2 Ru'
_cod_database_code 4509844

loop_
_space_group_symop_operation_xyz
'x, y, z'
'-x, y+1/2, -z+1/2'
'-x, -y, -z'
'x, -y-1/2, z-1/2'

loop_
_atom_site_type_symbol
_atom_site_label
_atom_site_fract_x
_atom_site_fract_y
_atom_site_fract_z
_atom_site_U_iso_or_equiv
_atom_site_adp_type
_atom_site_calc_flag
_atom_site_refinement_flags_adp
_atom_site_refinement_flags_occupancy
_atom_site_refinement_flags_posn
_atom_site_occupancy
_atom_site_disorder_assembly
_atom_site_disorder_group
C C1 0.3143(2) 0.5250(3) 0.5919(2) 0.0386(7) Uani d U P D 0.902(3) A 1
C C2 0.3788(4) 0.5485(4) 0.4354(4) 0.0310(8) Uani d U P D 0.902(3) A 1
C C3 0.1891(2) 0.6083(3) 0.4358(2) 0.0403(8) Uani d U P D 0.902(3) A 1
O O1 0.3275(2) 0.5011(2) 0.65325(15) 0.0608(9) Uani d U P D 0.902(3) A 1
O O2 0.4244(2) 0.5411(2) 0.40735(18) 0.0491(7) Uani d U P D 0.902(3) A 1
O O3 0.12869(18) 0.6345(3) 0.4075(2) 0.0599(9) Uani d U P D 0.902(3) A 1
C C4 0.31509(16) 0.28254(19) 0.51840(14) 0.0267(5) Uani d U . . 1.0 . .
C C5 0.39469(17) 0.2992(2) 0.54034(16) 0.0318(5) Uani d U . . 1.0 . .
H H5 0.4168 0.3629 0.525 0.038 Uiso calc U . R 1.0 . .
C C6 0.44194(19) 0.2236(2) 0.58451(17) 0.0354(6) Uani d U . . 1.0 . .
H H6 0.4962 0.2354 0.5987 0.042 Uiso calc U . R 1.0 . .
C C7 0.4103(2) 0.1313(2) 0.60794(17) 0.0374(6) Uani d U . . 1.0 . .
H H7 0.4424 0.0806 0.6394 0.045 Uiso calc U . R 1.0 . .
C C8 0.3316(2) 0.1135(2) 0.58529(19) 0.0406(7) Uani d U . . 1.0 . .
H H8 0.31 0.0492 0.6004 0.049 Uiso calc U . R 1.0 . .
C C9 0.28336(19) 0.1882(2) 0.54067(17) 0.0351(6) Uani d U . . 1.0 . .
H H9 0.2293 0.175 0.5255 0.042 Uiso calc U . R 1.0 . .
C C10 0.15646(17) 0.3479(2) 0.46526(16) 0.0325(5) Uani d U . D 1.0 . .
C C16 0.25785(16) 0.3344(2) 0.36494(15) 0.0296(5) Uani d U . . 1.0 . .
C C17 0.2729(2) 0.2255(2) 0.35132(17) 0.0375(6) Uani d U . . 1.0 . .
H H17 0.2861 0.1764 0.392 0.045 Uiso calc U . R 1.0 . .
C C18 0.2688(2) 0.1890(3) 0.27884(18) 0.0444(7) Uani d U . . 1.0 . .
H H18 0.2784 0.115 0.27 0.053 Uiso calc U . R 1.0 . .
C C19 0.2507(2) 0.2602(3) 0.21990(19) 0.0513(9) Uani d U . . 1.0 . .
H H19 0.2464 0.2351 0.1702 0.062 Uiso calc U . R 1.0 . .
C C20 0.2388(3) 0.3683(3) 0.2330(2) 0.0580(11) Uani d U . . 1.0 . .
H H20 0.228 0.4175 0.1922 0.07 Uiso calc U . R 1.0 . .
C C21 0.2425(2) 0.4058(3) 0.30504(18) 0.0456(8) Uani d U . . 1.0 . .
H H21 0.2346 0.4803 0.3134 0.055 Uiso calc U . R 1.0 . .
C C22 0.35230(16) 0.8255(2) 0.44594(16) 0.0315(5) Uani d U . . 1.0 . .
C C23 0.33247(19) 0.7941(2) 0.37092(17) 0.0376(6) Uani d U . . 1.0 . .
H H23 0.3049 0.7287 0.3572 0.045 Uiso calc U . R 1.0 . .
C C24 0.3530(2) 0.8586(3) 0.31600(18) 0.0423(7) Uani d U . . 1.0 . .
H H24 0.3408 0.8359 0.2652 0.051 Uiso calc U . R 1.0 . .
C C25 0.3914(2) 0.9561(2) 0.33568(19) 0.0404(7) Uani d U . . 1.0 . .
H H25 0.4042 1.0007 0.2981 0.049 Uiso calc U . R 1.0 . .
C C26 0.41088(18) 0.9882(2) 0.40976(19) 0.0373(6) Uani d U . . 1.0 . .
H H26 0.437 1.0549 0.423 0.045 Uiso calc U . R 1.0 . .
C C27 0.39223(18) 0.9229(2) 0.46482(17) 0.0332(5) Uani d U . . 1.0 . .
H H27 0.4067 0.9445 0.5158 0.04 Uiso calc U . R 1.0 . .
C C34 0.40231(16) 0.7627(2) 0.60010(15) 0.0299(5) Uani d U . . 1.0 . .
C C35 0.40042(18) 0.8377(2) 0.65670(16) 0.0328(5) Uani d U . . 1.0 . .
H H35 0.356 0.8818 0.6538 0.039 Uiso calc U . R 1.0 . .
C C36 0.46333(19) 0.8481(2) 0.71736(16) 0.0358(6) Uani d U . . 1.0 . .
H H36 0.4613 0.8986 0.7559 0.043 Uiso calc U . R 1.0 . .
C C37 0.52850(19) 0.7856(3) 0.72190(17) 0.0378(6) Uani d U . . 1.0 . .
H H37 0.5714 0.7933 0.7632 0.045 Uiso calc U . R 1.0 . .
C C38 0.53119(19) 0.7111(3) 0.6658(2) 0.0420(7) Uani d U . . 1.0 . .
H H38 0.5762 0.6682 0.6687 0.05 Uiso calc U . R 1.0 . .
C C39 0.46848(18) 0.6991(3) 0.60567(18) 0.0388(6) Uani d U . . 1.0 . .
H H39 0.4705 0.6472 0.568 0.047 Uiso calc U . R 1.0 . .
C C1S -0.017(2) 0.822(3) 0.328(2) 0.093(9) Uiso d . P . 0.203(7) B 8
H H1S1 -0.0299 0.7541 0.3006 0.14 Uiso calc U P R 0.203(7) B 8
H H1S2 -0.0645 0.8567 0.3351 0.14 Uiso calc U P R 0.203(7) B 8
H H1S3 0.0174 0.8077 0.3766 0.14 Uiso calc U P R 0.203(7) B 8
C C2S 0.0188(12) 0.8885(16) 0.2882(11) 0.041(4) Uiso d . P . 0.203(7) B 8
C C3S 0.0970(11) 0.8899(17) 0.3059(11) 0.040(4) Uiso d . P . 0.203(7) B 8
H H3S 0.1262 0.8368 0.3376 0.048 Uiso calc U P R 0.203(7) B 8
C C4S 0.1316(12) 0.9711(17) 0.2760(11) 0.050(4) Uiso d . P . 0.203(7) B 8
H H4S 0.1853 0.9664 0.277 0.06 Uiso calc U P R 0.203(7) B 8
C C5S 0.0912(11) 1.0587(15) 0.2448(11) 0.047(4) Uiso d . P . 0.203(7) B 8
H H5S 0.1177 1.1162 0.2269 0.057 Uiso calc U P R 0.203(7) B 8
C C6S 0.0172(9) 1.0656(13) 0.2389(9) 0.038(3) Uiso d . P . 0.203(7) B 8
H H6S -0.0102 1.1254 0.213 0.045 Uiso calc U P R 0.203(7) B 8
C C7S -0.0207(12) 0.9931(18) 0.2674(12) 0.038(4) Uiso d . P . 0.203(7) B 8
H H7S -0.0713 1.0065 0.2745 0.046 Uiso calc U P R 0.203(7) B 8
C C1T 0.1430(8) 0.9430(11) 0.1983(8) 0.050(3) Uiso d . P . 0.297(7) B 9
H H1T1 0.1937 0.9166 0.2254 0.074 Uiso calc U P R 0.297(7) B 9
H H1T2 0.1477 1.0182 0.1831 0.074 Uiso calc U P R 0.297(7) B 9
H H1T3 0.1245 0.8982 0.1537 0.074 Uiso calc U P R 0.297(7) B 9
C C2T 0.0913(12) 0.9372(16) 0.2440(12) 0.075(5) Uiso d . P . 0.297(7) B 9
C C3T 0.0950(9) 0.8642(14) 0.2896(9) 0.051(4) Uiso d . P . 0.297(7) B 9
H H3T 0.1351 0.8124 0.3043 0.061 Uiso calc U P R 0.297(7) B 9
C C4T 0.036(2) 0.873(3) 0.311(2) 0.136(13) Uiso d . P . 0.297(7) B 9
H H4T 0.0509 0.8493 0.3619 0.163 Uiso calc U P R 0.297(7) B 9
C C5T -0.0161(18) 0.891(2) 0.3055(17) 0.101(7) Uiso d . P . 0.297(7) B 9
H H5T -0.0521 0.8579 0.3299 0.122 Uiso calc U P R 0.297(7) B 9
C C6T -0.0296(14) 0.968(2) 0.2584(13) 0.072(6) Uiso d . P . 0.297(7) B 9
H H6T -0.0751 1.0101 0.2541 0.086 Uiso calc U P R 0.297(7) B 9
C C7T 0.0116(11) 0.9861(17) 0.2219(12) 0.077(5) Uiso d . P . 0.297(7) B 9
H H7T -0.0031 1.0306 0.1788 0.093 Uiso calc U P R 0.297(7) B 9
P P1 0.25500(4) 0.38182(5) 0.45839(4) 0.02491(13) Uani d U . D 1.0 . .
P P2 0.32297(4) 0.74384(5) 0.51789(4) 0.02881(14) Uani d U . . 1.0 . .
Ru Ru1 0.29068(2) 0.56257(2) 0.48756(2) 0.02821(7) Uani d U . D 1.0 . .
C C11 0.1266(3) 0.3942(4) 0.5214(3) 0.0388(10) Uani d U P D 0.763(9) C 3
H H11 0.1573 0.4431 0.5557 0.047 Uiso calc U P R 0.763(9) C 3
C C12 0.0524(3) 0.3694(5) 0.5279(4) 0.0500(14) Uani d U P D 0.763(9) C 3
H H12 0.0307 0.4057 0.5641 0.06 Uiso calc U P R 0.763(9) C 3
C C13 0.0089(3) 0.2913(6) 0.4817(4) 0.0541(15) Uani d U P D 0.763(9) C 3
H H13 -0.0406 0.2705 0.4886 0.065 Uiso calc U P R 0.763(9) C 3
C C14 0.0388(3) 0.2448(6) 0.4257(4) 0.0613(16) Uani d U P D 0.763(9) C 3
H H14 0.0085 0.1941 0.3926 0.074 Uiso calc U P R 0.763(9) C 3
C C15 0.1128(3) 0.2713(5) 0.4172(3) 0.0511(14) Uani d U P D 0.763(9) C 3
H H15 0.1334 0.2379 0.3793 0.061 Uiso calc U P R 0.763(9) C 3
C C11A 0.1347(10) 0.3527(14) 0.5340(8) 0.047(3) Uani d U P D 0.237(9) C 4
H H11A 0.1737 0.3649 0.5781 0.056 Uiso calc U P R 0.237(9) C 4
C C12A 0.0594(10) 0.3405(17) 0.5408(12) 0.052(4) Uani d U P D 0.237(9) C 4
H H12A 0.0478 0.3377 0.5889 0.062 Uiso calc U P R 0.237(9) C 4
C C13A -0.0001(12) 0.3322(17) 0.4761(9) 0.048(4) Uani d U P D 0.237(9) C 4
H H13A -0.0528 0.3365 0.4792 0.058 Uiso calc U P R 0.237(9) C 4
C C14A 0.0189(8) 0.3181(16) 0.4094(9) 0.050(4) Uani d U P D 0.237(9) C 4
H H14A -0.0197 0.2974 0.3669 0.06 Uiso calc U P R 0.237(9) C 4
C C15A 0.0951(7) 0.3339(15) 0.4026(7) 0.043(3) Uani d U P D 0.237(9) C 4
H H15A 0.1057 0.3353 0.3541 0.051 Uiso calc U P R 0.237(9) C 4
C C28 0.2422(6) 0.8268(8) 0.5304(7) 0.036(2) Uani d U P D 0.50(3) D 5
C C29 0.2062(5) 0.9038(7) 0.4800(8) 0.037(2) Uani d U P D 0.50(3) D 5
H H29 0.2236 0.9162 0.4353 0.045 Uiso calc U P R 0.50(3) D 5
C C30 0.1439(5) 0.9641(8) 0.4945(8) 0.044(2) Uani d U P D 0.50(3) D 5
H H30 0.119 1.0164 0.4594 0.053 Uiso calc U P R 0.50(3) D 5
C C31 0.1197(5) 0.9478(9) 0.5579(9) 0.047(2) Uani d U P D 0.50(3) D 5
H H31 0.0785 0.9903 0.5676 0.057 Uiso calc U P R 0.50(3) D 5
C C32 0.1530(7) 0.8716(11) 0.6086(8) 0.055(3) Uani d U P D 0.50(3) D 5
H H32 0.1343 0.8604 0.6526 0.066 Uiso calc U P R 0.50(3) D 5
C C33 0.2155(7) 0.8090(10) 0.5958(8) 0.045(2) Uani d U P D 0.50(3) D 5
H H33 0.2391 0.7557 0.631 0.054 Uiso calc U P R 0.50(3) D 5
C C28A 0.2444(6) 0.8199(7) 0.5466(7) 0.0303(18) Uani d U P D 0.50(3) D 6
C C29A 0.2063(6) 0.9036(8) 0.5031(8) 0.041(2) Uani d U P D 0.50(3) D 6
H H29A 0.2223 0.9245 0.459 0.049 Uiso calc U P R 0.50(3) D 6
C C30A 0.1440(6) 0.9584(7) 0.5232(9) 0.049(2) Uani d U P D 0.50(3) D 6
H H30A 0.1174 1.0146 0.4925 0.058 Uiso calc U P R 0.50(3) D 6
C C31A 0.1228(5) 0.9296(9) 0.5867(9) 0.048(2) Uani d U P D 0.50(3) D 6
H H31A 0.0823 0.9679 0.6016 0.057 Uiso calc U P R 0.50(3) D 6
C C32A 0.1587(6) 0.8461(10) 0.6299(7) 0.045(2) Uani d U P D 0.50(3) D 6
H H32A 0.1425 0.8276 0.6742 0.054 Uiso calc U P R 0.50(3) D 6
C C33A 0.2187(7) 0.7872(11) 0.6103(7) 0.042(2) Uani d U P D 0.50(3) D 6
H H33A 0.2413 0.727 0.6392 0.05 Uiso calc U P R 0.50(3) D 6
Cl Cl1 0.3647(7) 0.5194(10) 0.5873(6) 0.059(3) Uiso d . P D 0.098(3) A 2
Cl Cl2 0.3866(15) 0.547(2) 0.4290(17) 0.059(3) Uiso d . P D 0.098(3) A 2
Cl Cl3 0.1897(6) 0.6238(10) 0.3902(7) 0.059(3) Uiso d . P D 0.098(3) A 2

loop_
_atom_site_aniso_label
_atom_site_aniso_U_11
_atom_site_aniso_U_22
_atom_site_aniso_U_33
_atom_site_aniso_U_12
_atom_site_aniso_U_13
_atom_site_aniso_U_23
C1 0.052(2) 0.0236(13) 0.0402(16) -0.0076(13) 0.0099(14) -0.0050(12)
C2 0.043(2) 0.0093(10) 0.035(2) -0.0064(12) -0.0038(14) 0.0029(10)
C3 0.0404(17) 0.0266(14) 0.054(2) -0.0059(12) 0.0110(15) -0.0066(14)
O1 0.111(3) 0.0361(14) 0.0292(12) -0.0093(16) 0.0034(14) -0.0021(10)
O2 0.0630(19) 0.0315(12) 0.0570(17) -0.0042(12) 0.0222(15) 0.0015(11)
O3 0.0485(17) 0.0485(17) 0.075(2) 0.0039(13) -0.0018(15) 0.0025(15)
C4 0.0341(12) 0.0181(9) 0.0272(11) 0.0001(8) 0.0055(9) -0.0024(8)
C5 0.0377(13) 0.0248(11) 0.0312(12) -0.0026(10) 0.0044(10) 0.0001(9)
C6 0.0399(14) 0.0291(12) 0.0341(13) 0.0021(11) 0.0018(11) -0.0011(10)
C7 0.0538(17) 0.0268(12) 0.0319(13) 0.0083(12) 0.0102(12) 0.0021(10)
C8 0.0558(18) 0.0220(12) 0.0470(16) 0.0009(12) 0.0183(14) 0.0061(11)
C9 0.0415(15) 0.0230(11) 0.0418(14) -0.0025(10) 0.0116(12) -0.0002(10)
C10 0.0326(12) 0.0290(12) 0.0356(13) -0.0055(10) 0.0072(10) -0.0038(10)
C16 0.0336(12) 0.0274(11) 0.0268(11) -0.0017(9) 0.0048(9) -0.0020(9)
C17 0.0544(18) 0.0258(12) 0.0304(13) -0.0014(12) 0.0055(12) -0.0037(10)
C18 0.064(2) 0.0352(15) 0.0334(14) 0.0014(14) 0.0090(14) -0.0083(12)
C19 0.072(2) 0.053(2) 0.0281(14) 0.0101(18) 0.0090(15) -0.0039(13)
C20 0.093(3) 0.050(2) 0.0304(15) 0.022(2) 0.0137(17) 0.0083(14)
C21 0.068(2) 0.0350(15) 0.0329(14) 0.0130(15) 0.0097(14) 0.0031(12)
C22 0.0336(13) 0.0188(10) 0.0379(13) -0.0009(9) -0.0007(10) 0.0020(9)
C23 0.0441(16) 0.0234(11) 0.0375(14) -0.0054(11) -0.0074(12) 0.0030(10)
C24 0.0554(19) 0.0293(13) 0.0343(14) -0.0047(13) -0.0066(13) 0.0054(11)
C25 0.0474(17) 0.0280(13) 0.0411(15) -0.0034(12) -0.0002(13) 0.0103(11)
C26 0.0380(14) 0.0220(11) 0.0485(16) -0.0030(10) 0.0027(12) 0.0027(11)
C27 0.0375(14) 0.0210(11) 0.0386(14) -0.0032(10) 0.0033(11) -0.0039(10)
C34 0.0330(12) 0.0230(11) 0.0322(12) -0.0056(9) 0.0045(10) -0.0003(9)
C35 0.0401(14) 0.0228(11) 0.0350(13) -0.0035(10) 0.0071(11) 0.0006(9)
C36 0.0468(16) 0.0298(13) 0.0295(12) -0.0081(11) 0.0059(11) 0.0015(10)
C37 0.0425(15) 0.0360(14) 0.0308(13) -0.0088(12) -0.0001(11) 0.0067(11)
C38 0.0357(15) 0.0405(16) 0.0460(17) -0.0012(12) 0.0012(12) -0.0007(13)
C39 0.0374(14) 0.0371(15) 0.0396(15) -0.0024(12) 0.0042(12) -0.0078(12)
P1 0.0289(3) 0.0188(3) 0.0263(3) -0.0036(2) 0.0045(2) -0.0015(2)
P2 0.0298(3) 0.0196(3) 0.0351(3) -0.0035(2) 0.0032(3) -0.0029(2)
Ru1 0.03227(12) 0.01811(10) 0.03315(12) -0.00382(7) 0.00502(8) -0.00122(7)
C11 0.0370(19) 0.035(2) 0.047(2) -0.0079(17) 0.0143(17) -0.0115(17)
C12 0.046(2) 0.050(3) 0.059(3) -0.003(2) 0.024(2) -0.009(2)
C13 0.039(2) 0.057(3) 0.070(3) -0.014(2) 0.021(2) -0.014(2)
C14 0.046(2) 0.068(3) 0.070(3) -0.022(2) 0.014(2) -0.026(3)
C15 0.042(2) 0.054(3) 0.059(3) -0.015(2) 0.0138(19) -0.024(2)
C11A 0.044(4) 0.051(6) 0.045(4) 0.002(4) 0.010(4) -0.002(4)
C12A 0.052(5) 0.057(7) 0.048(5) -0.001(4) 0.016(4) 0.000(4)
C13A 0.045(5) 0.050(6) 0.052(5) -0.002(4) 0.013(4) 0.002(4)
C14A 0.042(4) 0.060(6) 0.048(5) -0.008(4) 0.009(4) -0.003(4)
C15A 0.038(4) 0.051(5) 0.039(4) -0.009(4) 0.007(3) 0.001(4)
C28 0.034(3) 0.032(3) 0.039(4) -0.004(2) 0.005(3) -0.010(3)
C29 0.033(3) 0.030(3) 0.047(4) 0.004(2) 0.004(3) -0.003(3)
C30 0.038(3) 0.040(3) 0.054(4) 0.003(2) 0.007(3) -0.004(3)
C31 0.047(3) 0.042(4) 0.053(4) 0.001(3) 0.011(3) -0.011(3)
C32 0.049(4) 0.060(4) 0.056(4) -0.007(3) 0.012(3) -0.002(3)
C33 0.041(4) 0.044(4) 0.049(4) -0.007(3) 0.007(3) -0.005(3)
C28A 0.030(3) 0.025(3) 0.033(3) -0.006(2) 0.002(2) -0.007(2)
C29A 0.042(3) 0.033(3) 0.047(4) -0.002(2) 0.007(3) -0.003(3)
C30A 0.049(4) 0.038(3) 0.059(5) 0.000(3) 0.013(3) 0.001(3)
C31A 0.042(3) 0.045(4) 0.057(4) -0.006(3) 0.012(3) -0.007(3)
C32A 0.036(3) 0.052(4) 0.048(4) -0.005(3) 0.014(3) -0.006(3)
C33A 0.035(3) 0.049(4) 0.042(4) -0.004(3) 0.011(3) -0.005(3)

loop_
_atom_type_symbol
_atom_type_description
_atom_type_scat_dispersion_real
_atom_type_scat_dispersion_imag
_atom_type_scat_source
C C 0.0033 0.0016 'International Tables Vol C Tables 4.2.6.8 and 6.1.1.4'
H H 0.0000 0.0000 'International Tables Vol C Tables 4.2.6.8 and 6.1.1.4'
O O 0.0106 0.0060 'International Tables Vol C Tables 4.2.6.8 and 6.1.1.4'
Ru Ru -1.2594 0.8363 'International Tables Vol C Tables 4.2.6.8 and 6.1.1.4'
P P 0.1023 0.0942 'International Tables Vol C Tables 4.2.6.8 and 6.1.1.4'
Cl Cl 0.1484 0.1585 'International Tables Vol C Tables 4.2.6.8 and 6.1.1.4'

loop_
_geom_angle_atom_site_label_1
_geom_angle_atom_site_label_2
_geom_angle_atom_site_label_3
_geom_angle
O1 C1 Ru1 178.8(3)
O2 C2 Ru1 179.2(6)
O3 C3 Ru1 177.8(4)
C5 C4 C9 119.2(3)
C5 C4 P1 119.4(2)
C9 C4 P1 121.3(2)
C6 C5 C4 120.5(3)
C6 C5 H5 119.7
C4 C5 H5 119.7
C7 C6 C5 120.2(3)
C7 C6 H6 119.9
C5 C6 H6 119.9
C8 C7 C6 119.5(3)
C8 C7 H7 120.3
C6 C7 H7 120.3
C7 C8 C9 121.1(3)
C7 C8 H8 119.5
C9 C8 H8 119.5
C8 C9 C4 119.5(3)
C8 C9 H9 120.3
C4 C9 H9 120.3
C11 C10 C15 119.9(3)
C11A C10 C15A 115.0(10)
C11 C10 P1 119.2(3)
C11A C10 P1 120.9(8)
C15 C10 P1 120.8(3)
C15A C10 P1 123.3(6)
C21 C16 C17 118.7(3)
C21 C16 P1 119.9(2)
C17 C16 P1 121.4(2)
C18 C17 C16 120.6(3)
C18 C17 H17 119.7
C16 C17 H17 119.7
C19 C18 C17 119.7(3)
C19 C18 H18 120.1
C17 C18 H18 120.1
C18 C19 C20 120.1(3)
C18 C19 H19 120.0
C20 C19 H19 120.0
C19 C20 C21 120.7(3)
C19 C20 H20 119.6
C21 C20 H20 119.6
C16 C21 C20 120.1(3)
C16 C21 H21 120.0
C20 C21 H21 120.0
C23 C22 C27 118.9(3)
C23 C22 P2 120.6(2)
C27 C22 P2 120.4(2)
C24 C23 C22 120.3(3)
C24 C23 H23 119.9
C22 C23 H23 119.9
C25 C24 C23 120.0(3)
C25 C24 H24 120.0
C23 C24 H24 120.0
C26 C25 C24 120.2(3)
C26 C25 H25 119.9
C24 C25 H25 119.9
C25 C26 C27 119.9(3)
C25 C26 H26 120.0
C27 C26 H26 120.0
C26 C27 C22 120.7(3)
C26 C27 H27 119.7
C22 C27 H27 119.7
C39 C34 C35 118.6(3)
C39 C34 P2 117.7(2)
C35 C34 P2 123.6(2)
C36 C35 C34 120.4(3)
C36 C35 H35 119.8
C34 C35 H35 119.8
C37 C36 C35 120.5(3)
C37 C36 H36 119.8
C35 C36 H36 119.8
C36 C37 C38 119.7(3)
C36 C37 H37 120.2
C38 C37 H37 120.2
C39 C38 C37 120.3(3)
C39 C38 H38 119.8
C37 C38 H38 119.8
C38 C39 C34 120.5(3)
C38 C39 H39 119.7
C34 C39 H39 119.7
C2S C1S H1S1 109.5
C2S C1S H1S2 109.5
H1S1 C1S H1S2 109.5
C2S C1S H1S3 109.5
H1S1 C1S H1S3 109.5
H1S2 C1S H1S3 109.5
C1S C2S C3S 117.(2)
C1S C2S C7S 115.(2)
C3S C2S C7S 116.8(18)
C2S C3S C4S 116.4(18)
C2S C3S H3S 121.8
C4S C3S H3S 121.8
C5S C4S C3S 121.4(19)
C5S C4S H4S 119.3
C3S C4S H4S 119.3
C6S C5S C4S 121.2(19)
C6S C5S H5S 119.4
C4S C5S H5S 119.4
C5S C6S C7S 121.8(18)
C5S C6S H6S 119.1
C7S C6S H6S 119.1
C6S C7S C2S 116.7(18)
C6S C7S H7S 121.6
C2S C7S H7S 121.6
C2T C1T H1T1 109.5
C2T C1T H1T2 109.5
H1T1 C1T H1T2 109.5
C2T C1T H1T3 109.5
H1T1 C1T H1T3 109.5
H1T2 C1T H1T3 109.5
C3T C2T C1T 121.0(18)
C3T C2T C7T 112.5(18)
C1T C2T C7T 121.9(17)
C3T C2T C4T 37.5(15)
C1T C2T C4T 157.3(19)
C7T C2T C4T 75.9(17)
C4T C3T C2T 104.(3)
C4T C3T H3T 127.9
C2T C3T H3T 127.9
C5T C4T C3T 153.(6)
C5T C4T C6T 43.(3)
C3T C4T C6T 113.(3)
C5T C4T C2T 118.(5)
C3T C4T C2T 38.3(16)
C6T C4T C2T 75.0(19)
C5T C4T H4T 103.3
C3T C4T H4T 103.4
C6T C4T H4T 137.5
C2T C4T H4T 133.9
C4T C5T C6T 107.(5)
C4T C5T H5T 126.7
C6T C5T H5T 126.7
C7T C6T C5T 121.(3)
C7T C6T C4T 91.(2)
C5T C6T C4T 30.(2)
C7T C6T H6T 119.7
C5T C6T H6T 119.7
C4T C6T H6T 148.1
C6T C7T C2T 117.(2)
C6T C7T H7T 121.4
C2T C7T H7T 121.4
C16 P1 C4 102.42(12)
C16 P1 C10 102.72(13)
C4 P1 C10 103.98(13)
C16 P1 Ru1 117.16(9)
C4 P1 Ru1 114.32(8)
C10 P1 Ru1 114.49(9)
C28 P2 C22 98.0(4)
C28 P2 C34 107.8(4)
C22 P2 C34 103.51(12)
C22 P2 C28A 106.2(4)
C34 P2 C28A 100.9(4)
C28 P2 Ru1 114.3(4)
C22 P2 Ru1 116.72(9)
C34 P2 Ru1 114.69(9)
C28A P2 Ru1 113.1(3)
C1 Ru1 C3 122.21(19)
C1 Ru1 C2 115.7(2)
C3 Ru1 C2 122.1(2)
Cl1 Ru1 Cl2 90.1(9)
C1 Ru1 P2 90.46(10)
C3 Ru1 P2 89.28(10)
C2 Ru1 P2 91.22(15)
Cl1 Ru1 P2 88.0(3)
Cl2 Ru1 P2 91.5(7)
C1 Ru1 P1 89.07(10)
C3 Ru1 P1 89.61(10)
C2 Ru1 P1 90.43(15)
Cl1 Ru1 P1 92.3(3)
Cl2 Ru1 P1 90.2(7)
P2 Ru1 P1 178.33(3)
Cl1 Ru1 Cl3 168.1(5)
Cl2 Ru1 Cl3 101.4(9)
P2 Ru1 Cl3 88.6(3)
P1 Ru1 Cl3 90.7(3)
C12 C11 C10 120.2(4)
C12 C11 H11 119.9
C10 C11 H11 119.9
C11 C12 C13 120.4(6)
C11 C12 H12 119.8
C13 C12 H12 119.8
C14 C13 C12 119.2(5)
C14 C13 H13 120.4
C12 C13 H13 120.4
C13 C14 C15 120.8(5)
C13 C14 H14 119.6
C15 C14 H14 119.6
C14 C15 C10 119.2(4)
C14 C15 H15 120.4
C10 C15 H15 120.4
C12A C11A C10 123.1(16)
C12A C11A H11A 118.5
C10 C11A H11A 118.5
C11A C12A C13A 119.(2)
C11A C12A H12A 120.3
C13A C12A H12A 120.3
C14A C13A C12A 118.8(19)
C14A C13A H13A 120.6
C12A C13A H13A 120.6
C13A C14A C15A 120.3(15)
C13A C14A H14A 119.8
C15A C14A H14A 119.8
C14A C15A C10 122.1(12)
C14A C15A H15A 119.0
C10 C15A H15A 119.0
C29 C28 C33 119.2(8)
C29 C28 P2 124.3(7)
C33 C28 P2 116.5(7)
C28 C29 C30 120.2(8)
C28 C29 H29 119.9
C30 C29 H29 119.9
C31 C30 C29 120.2(8)
C31 C30 H30 119.9
C29 C30 H30 119.9
C30 C31 C32 121.4(8)
C30 C31 H31 119.3
C32 C31 H31 119.3
C31 C32 C33 120.1(9)
C31 C32 H32 120.0
C33 C32 H32 120.0
C28 C33 C32 118.9(9)
C28 C33 H33 120.5
C32 C33 H33 120.5
C29A C28A C33A 119.1(7)
C29A C28A P2 121.0(7)
C33A C28A P2 119.7(7)
C28A C29A C30A 121.0(8)
C28A C29A H29A 119.5
C30A C29A H29A 119.5
C31A C30A C29A 119.0(8)
C31A C30A H30A 120.5
C29A C30A H30A 120.5
C30A C31A C32A 121.0(8)
C30A C31A H31A 119.5
C32A C31A H31A 119.5
C31A C32A C33A 121.6(8)
C31A C32A H32A 119.2
C33A C32A H32A 119.2
C32A C33A C28A 118.1(8)
C32A C33A H33A 120.9
C28A C33A H33A 120.9

loop_
_geom_bond_atom_site_label_1
_geom_bond_atom_site_label_2
_geom_bond_distance
C1 O1 1.136(4)
C1 Ru1 1.922(4)
C2 O2 1.054(6)
C2 Ru1 2.016(5)
C3 O3 1.128(5)
C3 Ru1 1.922(4)
C4 C5 1.393(4)
C4 C9 1.396(4)
C4 P1 1.824(3)
C5 C6 1.388(4)
C5 H5 0.95
C6 C7 1.383(4)
C6 H6 0.95
C7 C8 1.381(5)
C7 H7 0.95
C8 C9 1.393(4)
C8 H8 0.95
C9 H9 0.95
C10 C11 1.384(5)
C10 C11A 1.401(14)
C10 C15 1.403(5)
C10 C15A 1.404(12)
C10 P1 1.828(3)
C16 C21 1.387(4)
C16 C17 1.407(4)
C16 P1 1.823(3)
C17 C18 1.390(4)
C17 H17 0.95
C18 C19 1.376(5)
C18 H18 0.95
C19 C20 1.383(6)
C19 H19 0.95
C20 C21 1.388(5)
C20 H20 0.95
C21 H21 0.95
C22 C23 1.396(4)
C22 C27 1.400(4)
C22 P2 1.828(3)
C23 C24 1.395(4)
C23 H23 0.95
C24 C25 1.392(4)
C24 H24 0.95
C25 C26 1.383(5)
C25 H25 0.95
C26 C27 1.390(4)
C26 H26 0.95
C27 H27 0.95
C34 C39 1.397(4)
C34 C35 1.398(4)
C34 P2 1.831(3)
C35 C36 1.393(4)
C35 H35 0.95
C36 C37 1.377(5)
C36 H36 0.95
C37 C38 1.389(5)
C37 H37 0.95
C38 C39 1.387(4)
C38 H38 0.95
C39 H39 0.95
C1S C2S 1.35(4)
C1S H1S1 0.98
C1S H1S2 0.98
C1S H1S3 0.98
C2S C3S 1.35(3)
C2S C7S 1.48(3)
C3S C4S 1.35(3)
C3S H3S 0.95
C4S C5S 1.35(3)
C4S H4S 0.95
C5S C6S 1.30(2)
C5S H5S 0.95
C6S C7S 1.30(3)
C6S H6S 0.95
C7S H7S 0.95
C1T C2T 1.38(2)
C1T H1T1 0.98
C1T H1T2 0.98
C1T H1T3 0.98
C2T C3T 1.22(2)
C2T C7T 1.51(3)
C2T C4T 1.91(5)
C3T C4T 1.20(4)
C3T H3T 0.95
C4T C5T 0.94(4)
C4T C6T 1.78(5)
C4T H4T 0.95
C5T C6T 1.27(4)
C5T H5T 0.95
C6T C7T 1.12(3)
C6T H6T 0.95
C7T H7T 0.95
P1 Ru1 2.3516(6)
P2 C28 1.817(9)
P2 C28A 1.853(8)
P2 Ru1 2.3492(7)
Ru1 Cl1 2.067(10)
Ru1 Cl2 2.215(16)
Ru1 Cl3 2.352(11)
C11 C12 1.383(6)
C11 H11 0.95
C12 C13 1.397(7)
C12 H12 0.95
C13 C14 1.382(8)
C13 H13 0.95
C14 C15 1.395(7)
C14 H14 0.95
C15 H15 0.95
C11A C12A 1.376(16)
C11A H11A 0.95
C12A C13A 1.403(16)
C12A H12A 0.95
C13A C14A 1.352(16)
C13A H13A 0.95
C14A C15A 1.398(15)
C14A H14A 0.95
C15A H15A 0.95
C28 C29 1.379(10)
C28 C33 1.404(11)
C29 C30 1.407(10)
C29 H29 0.95
C30 C31 1.342(12)
C30 H30 0.95
C31 C32 1.362(13)
C31 H31 0.95
C32 C33 1.413(11)
C32 H32 0.95
C33 H33 0.95
C28A C29A 1.387(10)
C28A C33A 1.406(11)
C29A C30A 1.414(11)
C29A H29A 0.95
C30A C31A 1.348(12)
C30A H30A 0.95
C31A C32A 1.369(12)
C31A H31A 0.95
C32A C33A 1.401(10)
C32A H32A 0.95
C33A H33A 0.95
